data_7043565
loop_
_publ_author_name
'Petuker, Anette'
'Gerschel, Philipp'
'Piontek, Stefan'
'Ritterskamp, Nadine'
'Wittkamp, Florian'
'Iffland, Linda'
'Miller, Reece Graham'
'van Gastel, Maurice'
'Apfel, Ulf-Peter'

_publ_section_title
;
 Spectroscopic and Reactivity Differences in Metal Complexes Derived from
 Sulfur Containing Triphos Homologs
;
_journal_name_full 'Dalton Trans.'
_journal_paper_doi 10.1039/C7DT01459G
_journal_year 2017
_chemical_formula_moiety 'C32 H29 Mo O3 P S2'
_chemical_formula_sum 'C32 H29 Mo O3 P S2'
_chemical_formula_weight 652.58
_space_group_crystal_system monoclinic
_space_group_IT_number 14
_space_group_name_Hall '-P 2yn'
_space_group_name_H-M_alt 'P 1 21/n 1'
_symmetry_space_group_name_Hall '-P 2yn'
_symmetry_space_group_name_H-M 'P 1 21/n 1'
_atom_sites_solution_hydrogens geom
_audit_creation_method SHELXL-2016/6
_audit_update_record
;
2017-06-22 deposited with the CCDC.
2017-07-10 downloaded from the CCDC.
;
_cell_angle_alpha 90
_cell_angle_beta 97.751(6)
_cell_angle_gamma 90
_cell_formula_units_Z 4
_cell_length_a 10.9008(6)
_cell_length_b 16.6383(11)
_cell_length_c 15.8862(9)
_cell_measurement_reflns_used 8202
_cell_measurement_temperature 170(2)
_cell_measurement_theta_max 26.3060
_cell_measurement_theta_min 3.1680
_cell_volume 2855.0(3)
_computing_cell_refinement
;
CrysAlisPro, Agilent Technologies,
Version 1.171.36.24 (release 03-12-2012 CrysAlis171 .NET)
(compiled Dec  3 2012,18:21:49)
;
_computing_data_collection
;
CrysAlisPro, Agilent Technologies,
Version 1.171.36.24 (release 03-12-2012 CrysAlis171 .NET)
(compiled Dec  3 2012,18:21:49)
;
_computing_data_reduction
;
CrysAlisPro, Agilent Technologies,
Version 1.171.36.24 (release 03-12-2012 CrysAlis171 .NET)
(compiled Dec  3 2012,18:21:49)
;
_computing_molecular_graphics
;
Olex2, OlexSys Ltd,
Version 1.2
(compiled Mar  28 2017)
;
_computing_publication_material
;
publCIF, IUCr,
Version 1.9.20_c
;
_computing_structure_refinement 'SHELXL-2016/6 (Sheldrick, 2016)'
_computing_structure_solution 'SHELXT-2014/5 (Sheldrick, 2014)'
_diffrn_ambient_temperature 170(2)
_diffrn_detector_area_resol_mean 8.4171
_diffrn_measured_fraction_theta_full 0.9973
_diffrn_measured_fraction_theta_max 0.9973
_diffrn_measurement_details
;
#__ type_ start__ end____ width___ exp.time_
  1 omega -129.50   68.50   1.0000   60.0000
omega____ theta____ kappa____ phi______ frames
    -      -30.0000    1.0000  290.0000 198

#__ type_ start__ end____ width___ exp.time_
  2 omega  -79.00  117.00   1.0000   60.0000
omega____ theta____ kappa____ phi______ frames
    -       20.0000   11.0000  280.0000 196

#__ type_ start__ end____ width___ exp.time_
  3 phi    300.00  330.00   1.0000   60.0000
omega____ theta____ kappa____ phi______ frames
   0.0000  -40.0000 -109.0000     -     30

#__ type_ start__ end____ width___ exp.time_
  4 omega  -24.50   34.50   1.0000   60.0000
omega____ theta____ kappa____ phi______ frames
    -       20.0000   91.0000   90.0000 59

#__ type_ start__ end____ width___ exp.time_
  5 omega   32.00  138.00   1.0000   60.0000
omega____ theta____ kappa____ phi______ frames
    -       40.0000 -179.0000  340.0000 106

#__ type_ start__ end____ width___ exp.time_
  6 omega  -16.50  111.50   1.0000   60.0000
omega____ theta____ kappa____ phi______ frames
    -       20.0000   51.0000    0.0000 128

#__ type_ start__ end____ width___ exp.time_
  7 phi    130.00  160.00   1.0000   60.0000
omega____ theta____ kappa____ phi______ frames
   0.0000  -40.0000    1.0000     -     30

#__ type_ start__ end____ width___ exp.time_
  8 omega   11.00   41.00   1.0000   60.0000
omega____ theta____ kappa____ phi______ frames
    -      -20.0000 -129.0000  190.0000 30

#__ type_ start__ end____ width___ exp.time_
  9 omega  -78.00   61.00   1.0000   60.0000
omega____ theta____ kappa____ phi______ frames
    -       20.0000  -79.0000  320.0000 139

#__ type_ start__ end____ width___ exp.time_
 10 omega   56.00  109.00   1.0000   60.0000
omega____ theta____ kappa____ phi______ frames
    -       10.0000  151.0000   20.0000 53

;
_diffrn_measurement_device_type 'Xcalibur, Sapphire2, large Be window'
_diffrn_measurement_method '\w and \p scans'
_diffrn_radiation_type MoK\a
_diffrn_radiation_wavelength 0.71073
_diffrn_reflns_av_R_equivalents 0.0965
_diffrn_reflns_av_unetI/netI 0.0797
_diffrn_reflns_Laue_measured_fraction_full 0.998
_diffrn_reflns_Laue_measured_fraction_max 0.998
_diffrn_reflns_limit_h_max 13
_diffrn_reflns_limit_h_min -13
_diffrn_reflns_limit_k_max 20
_diffrn_reflns_limit_k_min -20
_diffrn_reflns_limit_l_max 18
_diffrn_reflns_limit_l_min -19
_diffrn_reflns_number 41654
_diffrn_reflns_point_group_measured_fraction_full 0.998
_diffrn_reflns_point_group_measured_fraction_max 0.998
_diffrn_reflns_theta_full 25.6263
_diffrn_reflns_theta_max 25.6809
_diffrn_reflns_theta_min 2.9898
_diffrn_source 'Enhance (Mo) X-ray Source'
_exptl_absorpt_coefficient_mu 0.695
_exptl_absorpt_correction_T_max 1.00000
_exptl_absorpt_correction_T_min 0.95176
_exptl_absorpt_correction_type multi-scan
_exptl_absorpt_process_details
;
CrysAlisPro, Agilent Technologies,
Version 1.171.36.24 (release 03-12-2012 CrysAlis171 .NET)
(compiled Dec  3 2012,18:21:49)
Empirical absorption correction using spherical harmonics,
 implemented in SCALE3 ABSPACK scaling algorithm.
;
_exptl_crystal_colour colorless
_exptl_crystal_density_diffrn 1.518
_exptl_crystal_description prism
_exptl_crystal_F_000 1336
_exptl_crystal_size_max 0.19
_exptl_crystal_size_mid 0.11
_exptl_crystal_size_min 0.06
_refine_diff_density_max 0.709
_refine_diff_density_min -0.806
_refine_diff_density_rms 0.098
_refine_ls_extinction_method none
_refine_ls_goodness_of_fit_ref 1.008
_refine_ls_hydrogen_treatment constr
_refine_ls_matrix_type full
_refine_ls_number_parameters 353
_refine_ls_number_reflns 5407
_refine_ls_number_restraints 0
_refine_ls_restrained_S_all 1.008
_refine_ls_R_factor_all 0.0719
_refine_ls_R_factor_gt 0.0452
_refine_ls_shift/su_max 0.001
_refine_ls_shift/su_mean 0.000
_refine_ls_structure_factor_coef Fsqd
_refine_ls_weighting_details 'w=1/[\s^2^(Fo^2^)+(0.0225P)^2^] where P=(Fo^2^+2Fc^2^)/3'
_refine_ls_weighting_scheme calc
_refine_ls_wR_factor_gt 0.0762
_refine_ls_wR_factor_ref 0.0868
_reflns_Friedel_coverage 0.000
_reflns_number_gt 3982
_reflns_number_total 5407
_reflns_threshold_expression 'I > 2\s(I)'
_cod_data_source_file c7dt01459g2.cif
_cod_data_source_block 12
_cod_database_code 7043565
_shelx_shelxl_version_number 2016/6
_shelx_space_group_comment
;
The symmetry employed for this shelxl refinement is uniquely defined
by the following loop, which should always be used as a source of
symmetry information in preference to the above space-group names.
They are only intended as comments.
;
_publcif_funding_html
;
;

loop_
_space_group_symop_operation_xyz
'x, y, z'
'-x+1/2, y+1/2, -z+1/2'
'-x, -y, -z'
'x-1/2, -y-1/2, z-1/2'

loop_
_atom_site_label
_atom_site_type_symbol
_atom_site_fract_x
_atom_site_fract_y
_atom_site_fract_z
_atom_site_U_iso_or_equiv
_atom_site_adp_type
_atom_site_occupancy
_atom_site_site_symmetry_order
_atom_site_calc_flag
_atom_site_refinement_flags_posn
_atom_site_refinement_flags_adp
Mo1 Mo 0.20347(3) 0.65746(2) 0.77265(2) 0.02220(11) Uani 1 1 d . .
S1 S 0.04086(8) 0.64890(5) 0.64232(6) 0.0245(2) Uani 1 1 d . .
P1 P 0.28997(8) 0.54106(6) 0.69648(6) 0.0208(2) Uani 1 1 d . .
S2 S 0.06637(9) 0.55335(6) 0.83674(6) 0.0275(2) Uani 1 1 d . .
O2 O 0.0913(3) 0.79333(16) 0.87452(17) 0.0472(8) Uani 1 1 d . .
C36 C 0.3311(3) 0.4849(2) 0.5345(2) 0.0259(9) Uani 1 1 d . .
H36 H 0.325366 0.433619 0.557009 0.031 Uiso 1 1 calc R U
O3 O 0.3511(3) 0.79255(16) 0.69701(17) 0.0398(7) Uani 1 1 d . .
C24 C 0.6664(4) 0.4554(2) 0.8332(2) 0.0384(11) Uani 1 1 d . .
H24 H 0.742459 0.440025 0.862479 0.046 Uiso 1 1 calc R U
C35 C 0.3536(3) 0.4937(2) 0.4505(2) 0.0288(9) Uani 1 1 d . .
H35 H 0.360557 0.448602 0.416966 0.035 Uiso 1 1 calc R U
C33 C 0.3526(3) 0.6361(2) 0.4669(2) 0.0301(9) Uani 1 1 d . .
H33 H 0.360846 0.687254 0.444580 0.036 Uiso 1 1 calc R U
C32 C 0.3276(3) 0.6273(2) 0.5492(2) 0.0275(9) Uani 1 1 d . .
H32 H 0.317677 0.672798 0.581598 0.033 Uiso 1 1 calc R U
C25 C 0.6517(3) 0.5307(2) 0.7981(2) 0.0325(10) Uani 1 1 d . .
H25 H 0.718185 0.566157 0.802831 0.039 Uiso 1 1 calc R U
C13 C 0.2940(3) 0.7412(2) 0.7230(2) 0.0253(9) Uani 1 1 d . .
C55 C 0.1233(4) 0.3672(2) 0.9999(2) 0.0385(11) Uani 1 1 d . .
H55 H 0.074667 0.331280 1.025779 0.046 Uiso 1 1 calc R U
C52 C 0.2679(4) 0.4741(2) 0.9248(2) 0.0326(10) Uani 1 1 d . .
H52 H 0.316870 0.510687 0.900182 0.039 Uiso 1 1 calc R U
C5 C -0.0205(3) 0.3994(2) 0.6301(2) 0.0327(10) Uani 1 1 d . .
H5A H -0.108666 0.406137 0.624027 0.049 Uiso 1 1 calc R U
H5B H 0.002651 0.353122 0.664769 0.049 Uiso 1 1 calc R U
H5C H 0.005069 0.391923 0.575083 0.049 Uiso 1 1 calc R U
C53 C 0.3234(4) 0.4152(2) 0.9786(2) 0.0435(12) Uani 1 1 d . .
H53 H 0.409209 0.412138 0.990121 0.052 Uiso 1 1 calc R U
C41 C -0.1123(3) 0.6833(2) 0.6521(2) 0.0258(9) Uani 1 1 d . .
C34 C 0.3654(3) 0.5692(2) 0.4176(2) 0.0291(9) Uani 1 1 d . .
H34 H 0.381961 0.575225 0.362042 0.035 Uiso 1 1 calc R U
C51 C 0.1409(4) 0.4789(2) 0.9073(2) 0.0282(9) Uani 1 1 d . .
C23 C 0.5686(4) 0.4027(2) 0.8250(3) 0.0381(11) Uani 1 1 d . .
H23 H 0.578800 0.351646 0.848582 0.046 Uiso 1 1 calc R U
C3 C 0.0135(3) 0.5438(2) 0.6083(2) 0.0246(9) Uani 1 1 d . .
H3A H -0.073254 0.539156 0.585325 0.030 Uiso 1 1 calc R U
H3B H 0.060752 0.534287 0.561729 0.030 Uiso 1 1 calc R U
C1 C 0.1838(3) 0.4554(2) 0.6931(2) 0.0219(8) Uani 1 1 d . .
H1A H 0.205273 0.417734 0.650820 0.026 Uiso 1 1 calc R U
H1B H 0.197465 0.428487 0.747693 0.026 Uiso 1 1 calc R U
C22 C 0.4548(3) 0.4251(2) 0.7817(2) 0.0295(9) Uani 1 1 d . .
H22 H 0.389377 0.388768 0.776101 0.035 Uiso 1 1 calc R U
C46 C -0.1893(4) 0.7026(2) 0.5783(3) 0.0362(10) Uani 1 1 d . .
H46 H -0.163177 0.694072 0.525678 0.043 Uiso 1 1 calc R U
C21 C 0.4379(3) 0.5016(2) 0.7467(2) 0.0232(8) Uani 1 1 d . .
C2 C 0.0433(3) 0.4749(2) 0.6725(2) 0.0245(9) Uani 1 1 d . .
C56 C 0.0674(4) 0.4261(2) 0.9467(2) 0.0358(10) Uani 1 1 d . .
H56 H -0.018408 0.430521 0.937364 0.043 Uiso 1 1 calc R U
C43 C -0.2671(4) 0.7317(2) 0.7336(3) 0.0411(11) Uani 1 1 d . .
H43 H -0.292777 0.742178 0.786037 0.049 Uiso 1 1 calc R U
C45 C -0.3061(4) 0.7347(2) 0.5832(3) 0.0437(12) Uani 1 1 d . .
H45 H -0.358663 0.746640 0.533713 0.052 Uiso 1 1 calc R U
C31 C 0.3170(3) 0.5517(2) 0.5848(2) 0.0227(8) Uani 1 1 d . .
C26 C 0.5384(3) 0.5538(2) 0.7560(2) 0.0272(9) Uani 1 1 d . .
H26 H 0.529027 0.605327 0.733238 0.033 Uiso 1 1 calc R U
C12 C 0.1283(4) 0.7421(2) 0.8354(2) 0.0309(9) Uani 1 1 d . .
C42 C -0.1513(3) 0.6986(2) 0.7297(3) 0.0341(10) Uani 1 1 d . .
H42 H -0.099533 0.686723 0.779626 0.041 Uiso 1 1 calc R U
C54 C 0.2503(5) 0.3611(3) 1.0149(3) 0.0467(12) Uani 1 1 d . .
H54 H 0.286972 0.320321 1.049722 0.056 Uiso 1 1 calc R U
C4 C -0.0157(3) 0.4898(2) 0.7537(2) 0.0301(9) Uani 1 1 d . .
H4A H -0.028806 0.437860 0.778863 0.036 Uiso 1 1 calc R U
H4B H -0.096745 0.513313 0.736988 0.036 Uiso 1 1 calc R U
C44 C -0.3436(4) 0.7488(2) 0.6603(3) 0.0397(11) Uani 1 1 d . .
H44 H -0.421804 0.770237 0.663077 0.048 Uiso 1 1 calc R U
O1 O 0.4263(3) 0.67219(18) 0.91641(19) 0.0562(9) Uani 1 1 d . .
C11 C 0.3413(4) 0.6630(2) 0.8644(3) 0.0344(10) Uani 1 1 d . .

loop_
_atom_site_aniso_label
_atom_site_aniso_U_11
_atom_site_aniso_U_22
_atom_site_aniso_U_33
_atom_site_aniso_U_23
_atom_site_aniso_U_13
_atom_site_aniso_U_12
Mo1 0.02173(17) 0.02368(19) 0.0215(2) -0.00194(15) 0.00414(13) 0.00379(14)
S1 0.0220(5) 0.0269(5) 0.0247(5) 0.0022(4) 0.0035(4) 0.0012(4)
P1 0.0188(5) 0.0213(5) 0.0228(5) -0.0018(4) 0.0049(4) 0.0007(4)
S2 0.0303(5) 0.0299(6) 0.0241(6) 0.0026(4) 0.0099(4) 0.0047(4)
O2 0.066(2) 0.0383(18) 0.0392(18) -0.0084(15) 0.0156(16) 0.0209(16)
C36 0.031(2) 0.024(2) 0.024(2) 0.0011(18) 0.0087(17) 0.0023(17)
O3 0.0500(18) 0.0279(16) 0.0455(18) -0.0064(14) 0.0208(15) -0.0102(14)
C24 0.028(2) 0.047(3) 0.038(3) -0.002(2) -0.0048(19) 0.012(2)
C35 0.030(2) 0.030(2) 0.027(2) -0.0069(19) 0.0055(17) 0.0011(18)
C33 0.035(2) 0.028(2) 0.028(2) 0.0041(19) 0.0089(18) -0.0026(18)
C32 0.033(2) 0.028(2) 0.024(2) -0.0029(18) 0.0081(17) -0.0009(17)
C25 0.024(2) 0.040(3) 0.034(2) -0.009(2) 0.0032(18) 0.0008(19)
C13 0.0261(19) 0.023(2) 0.027(2) -0.0080(18) 0.0053(17) 0.0063(17)
C55 0.058(3) 0.031(2) 0.029(2) 0.001(2) 0.014(2) 0.002(2)
C52 0.040(2) 0.034(2) 0.024(2) 0.0014(19) 0.0051(18) 0.0035(19)
C5 0.033(2) 0.024(2) 0.039(3) -0.0001(19) -0.0013(19) -0.0035(18)
C53 0.046(3) 0.048(3) 0.035(3) 0.007(2) -0.003(2) 0.009(2)
C41 0.0227(19) 0.022(2) 0.031(2) 0.0039(18) -0.0029(17) -0.0003(16)
C34 0.028(2) 0.040(3) 0.021(2) 0.001(2) 0.0100(17) 0.0003(19)
C51 0.040(2) 0.026(2) 0.019(2) -0.0019(18) 0.0086(18) 0.0054(18)
C23 0.038(2) 0.027(2) 0.047(3) 0.006(2) 0.000(2) 0.011(2)
C3 0.0224(19) 0.029(2) 0.022(2) -0.0048(17) 0.0013(16) -0.0011(16)
C1 0.0232(19) 0.023(2) 0.021(2) 0.0008(16) 0.0066(15) 0.0035(16)
C22 0.028(2) 0.028(2) 0.033(2) -0.0015(19) 0.0045(18) -0.0013(18)
C46 0.037(2) 0.035(2) 0.034(2) -0.005(2) -0.004(2) 0.003(2)
C21 0.025(2) 0.026(2) 0.020(2) -0.0054(17) 0.0091(16) 0.0029(16)
C2 0.0194(18) 0.027(2) 0.027(2) -0.0013(18) 0.0020(16) -0.0026(16)
C56 0.045(3) 0.032(2) 0.032(2) -0.004(2) 0.013(2) 0.006(2)
C43 0.037(2) 0.041(3) 0.048(3) 0.009(2) 0.017(2) 0.009(2)
C45 0.032(2) 0.048(3) 0.046(3) -0.003(2) -0.014(2) 0.012(2)
C31 0.0165(17) 0.026(2) 0.025(2) -0.0007(18) 0.0024(15) 0.0017(16)
C26 0.025(2) 0.025(2) 0.032(2) -0.0013(18) 0.0058(17) 0.0016(17)
C12 0.033(2) 0.032(2) 0.028(2) 0.004(2) 0.0061(18) 0.0025(19)
C42 0.028(2) 0.040(3) 0.035(3) 0.010(2) 0.0050(18) 0.0073(19)
C54 0.066(3) 0.044(3) 0.029(3) 0.009(2) 0.001(2) 0.012(2)
C4 0.025(2) 0.033(2) 0.032(2) 0.0086(19) 0.0059(17) -0.0008(18)
C44 0.021(2) 0.037(3) 0.062(3) 0.005(2) 0.005(2) 0.0048(19)
O1 0.050(2) 0.058(2) 0.053(2) -0.0068(17) -0.0224(17) 0.0107(17)
C11 0.038(2) 0.035(2) 0.031(2) -0.004(2) 0.0062(19) 0.009(2)

loop_
_atom_type_symbol
_atom_type_description
_atom_type_scat_dispersion_real
_atom_type_scat_dispersion_imag
_atom_type_scat_source
C C 0.0033 0.0016 'International Tables Vol C Tables 4.2.6.8 and 6.1.1.4'
H H 0.0000 0.0000 'International Tables Vol C Tables 4.2.6.8 and 6.1.1.4'
Mo Mo -1.6832 0.6857 'International Tables Vol C Tables 4.2.6.8 and 6.1.1.4'
O O 0.0106 0.0060 'International Tables Vol C Tables 4.2.6.8 and 6.1.1.4'
P P 0.1023 0.0942 'International Tables Vol C Tables 4.2.6.8 and 6.1.1.4'
S S 0.1246 0.1234 'International Tables Vol C Tables 4.2.6.8 and 6.1.1.4'

loop_
_geom_angle_atom_site_label_1
_geom_angle_atom_site_label_2
_geom_angle_atom_site_label_3
_geom_angle
C13 Mo1 C11 83.52(16)
C13 Mo1 C12 87.74(15)
C11 Mo1 C12 85.35(15)
C13 Mo1 P1 96.49(11)
C11 Mo1 P1 95.41(11)
C12 Mo1 P1 175.77(11)
C13 Mo1 S1 92.65(10)
C11 Mo1 S1 173.93(12)
C12 Mo1 S1 99.24(11)
P1 Mo1 S1 80.30(3)
C13 Mo1 S2 175.16(10)
C11 Mo1 S2 99.50(12)
C12 Mo1 S2 88.75(12)
P1 Mo1 S2 87.02(3)
S1 Mo1 S2 84.64(3)
C41 S1 C3 102.29(16)
C41 S1 Mo1 117.86(13)
C3 S1 Mo1 111.07(11)
C21 P1 C1 104.55(16)
C21 P1 C31 102.05(16)
C1 P1 C31 103.21(16)
C21 P1 Mo1 115.51(11)
C1 P1 Mo1 109.54(12)
C31 P1 Mo1 120.26(12)
C51 S2 C4 100.84(17)
C51 S2 Mo1 118.21(14)
C4 S2 Mo1 110.89(12)
C31 C36 C35 120.8(3)
C31 C36 H36 119.6
C35 C36 H36 119.6
C23 C24 C25 119.8(4)
C23 C24 H24 120.1
C25 C24 H24 120.1
C34 C35 C36 119.9(4)
C34 C35 H35 120.1
C36 C35 H35 120.1
C34 C33 C32 120.0(4)
C34 C33 H33 120.0
C32 C33 H33 120.0
C33 C32 C31 121.4(4)
C33 C32 H32 119.3
C31 C32 H32 119.3
C24 C25 C26 120.1(4)
C24 C25 H25 120.0
C26 C25 H25 120.0
O3 C13 Mo1 176.7(3)
C54 C55 C56 120.6(4)
C54 C55 H55 119.7
C56 C55 H55 119.7
C51 C52 C53 120.6(4)
C51 C52 H52 119.7
C53 C52 H52 119.7
C2 C5 H5A 109.5
C2 C5 H5B 109.5
H5A C5 H5B 109.5
C2 C5 H5C 109.5
H5A C5 H5C 109.5
H5B C5 H5C 109.5
C54 C53 C52 119.4(4)
C54 C53 H53 120.3
C52 C53 H53 120.3
C42 C41 C46 119.2(4)
C42 C41 S1 122.6(3)
C46 C41 S1 117.8(3)
C35 C34 C33 120.0(4)
C35 C34 H34 120.0
C33 C34 H34 120.0
C52 C51 C56 119.7(4)
C52 C51 S2 121.7(3)
C56 C51 S2 118.6(3)
C24 C23 C22 120.6(4)
C24 C23 H23 119.7
C22 C23 H23 119.7
C2 C3 S1 120.1(2)
C2 C3 H3A 107.3
S1 C3 H3A 107.3
C2 C3 H3B 107.3
S1 C3 H3B 107.3
H3A C3 H3B 106.9
C2 C1 P1 116.4(2)
C2 C1 H1A 108.2
P1 C1 H1A 108.2
C2 C1 H1B 108.2
P1 C1 H1B 108.2
H1A C1 H1B 107.3
C23 C22 C21 120.3(4)
C23 C22 H22 119.8
C21 C22 H22 119.8
C41 C46 C45 119.8(4)
C41 C46 H46 120.1
C45 C46 H46 120.1
C26 C21 C22 118.0(3)
C26 C21 P1 117.3(3)
C22 C21 P1 124.5(3)
C4 C2 C3 111.2(3)
C4 C2 C5 106.4(3)
C3 C2 C5 105.9(3)
C4 C2 C1 111.6(3)
C3 C2 C1 114.0(3)
C5 C2 C1 107.1(3)
C55 C56 C51 119.3(4)
C55 C56 H56 120.3
C51 C56 H56 120.3
C44 C43 C42 119.9(4)
C44 C43 H43 120.0
C42 C43 H43 120.0
C44 C45 C46 120.3(4)
C44 C45 H45 119.9
C46 C45 H45 119.9
C32 C31 C36 117.9(3)
C32 C31 P1 120.7(3)
C36 C31 P1 121.3(3)
C25 C26 C21 121.2(3)
C25 C26 H26 119.4
C21 C26 H26 119.4
O2 C12 Mo1 175.8(3)
C41 C42 C43 120.3(4)
C41 C42 H42 119.8
C43 C42 H42 119.8
C55 C54 C53 120.2(4)
C55 C54 H54 119.9
C53 C54 H54 119.9
C2 C4 S2 118.6(3)
C2 C4 H4A 107.7
S2 C4 H4A 107.7
C2 C4 H4B 107.7
S2 C4 H4B 107.7
H4A C4 H4B 107.1
C45 C44 C43 120.4(4)
C45 C44 H44 119.8
C43 C44 H44 119.8
O1 C11 Mo1 174.4(4)

loop_
_geom_bond_atom_site_label_1
_geom_bond_atom_site_label_2
_geom_bond_distance
Mo1 C13 1.936(4)
Mo1 C11 1.949(4)
Mo1 C12 1.967(4)
Mo1 P1 2.5322(10)
Mo1 S1 2.5414(9)
Mo1 S2 2.5848(10)
S1 C41 1.791(4)
S1 C3 1.842(3)
P1 C21 1.823(3)
P1 C1 1.832(3)
P1 C31 1.846(4)
S2 C51 1.790(4)
S2 C4 1.828(4)
O2 C12 1.159(4)
C36 C31 1.390(5)
C36 C35 1.396(5)
C36 H36 0.9300
O3 C13 1.164(4)
C24 C23 1.372(5)
C24 C25 1.372(5)
C24 H24 0.9300
C35 C34 1.374(5)
C35 H35 0.9300
C33 C34 1.378(5)
C33 C32 1.380(5)
C33 H33 0.9300
C32 C31 1.389(5)
C32 H32 0.9300
C25 C26 1.378(5)
C25 H25 0.9300
C55 C54 1.377(6)
C55 C56 1.381(5)
C55 H55 0.9300
C52 C51 1.377(5)
C52 C53 1.385(5)
C52 H52 0.9300
C5 C2 1.546(5)
C5 H5A 0.9600
C5 H5B 0.9600
C5 H5C 0.9600
C53 C54 1.380(6)
C53 H53 0.9300
C41 C42 1.382(5)
C41 C46 1.384(5)
C34 H34 0.9300
C51 C56 1.393(5)
C23 C22 1.385(5)
C23 H23 0.9300
C3 C2 1.540(5)
C3 H3A 0.9700
C3 H3B 0.9700
C1 C2 1.556(4)
C1 H1A 0.9700
C1 H1B 0.9700
C22 C21 1.392(5)
C22 H22 0.9300
C46 C45 1.393(5)
C46 H46 0.9300
C21 C26 1.390(5)
C2 C4 1.537(5)
C56 H56 0.9300
C43 C44 1.368(5)
C43 C42 1.386(5)
C43 H43 0.9300
C45 C44 1.362(6)
C45 H45 0.9300
C26 H26 0.9300
C42 H42 0.9300
C54 H54 0.9300
C4 H4A 0.9700
C4 H4B 0.9700
C44 H44 0.9300
O1 C11 1.165(4)

loop_
_geom_torsion_atom_site_label_1
_geom_torsion_atom_site_label_2
_geom_torsion_atom_site_label_3
_geom_torsion_atom_site_label_4
_geom_torsion
C31 C36 C35 C34 1.7(5)
C34 C33 C32 C31 1.2(6)
C23 C24 C25 C26 1.1(6)
C51 C52 C53 C54 -0.1(6)
C3 S1 C41 C42 108.8(3)
Mo1 S1 C41 C42 -13.3(4)
C3 S1 C41 C46 -77.7(3)
Mo1 S1 C41 C46 160.2(2)
C36 C35 C34 C33 -1.3(5)
C32 C33 C34 C35 -0.2(5)
C53 C52 C51 C56 2.6(6)
C53 C52 C51 S2 -179.0(3)
C4 S2 C51 C52 118.1(3)
Mo1 S2 C51 C52 -2.9(4)
C4 S2 C51 C56 -63.5(3)
Mo1 S2 C51 C56 175.6(2)
C25 C24 C23 C22 -0.2(6)
C41 S1 C3 C2 -103.0(3)
Mo1 S1 C3 C2 23.7(3)
C21 P1 C1 C2 166.4(3)
C31 P1 C1 C2 -87.2(3)
Mo1 P1 C1 C2 42.1(3)
C24 C23 C22 C21 -0.6(6)
C42 C41 C46 C45 -1.9(6)
S1 C41 C46 C45 -175.6(3)
C23 C22 C21 C26 0.6(5)
C23 C22 C21 P1 -174.5(3)
C1 P1 C21 C26 178.4(3)
C31 P1 C21 C26 71.2(3)
Mo1 P1 C21 C26 -61.1(3)
C1 P1 C21 C22 -6.4(4)
C31 P1 C21 C22 -113.7(3)
Mo1 P1 C21 C22 114.0(3)
S1 C3 C2 C4 50.7(4)
S1 C3 C2 C5 165.9(3)
S1 C3 C2 C1 -76.5(4)
P1 C1 C2 C4 -91.4(3)
P1 C1 C2 C3 35.6(4)
P1 C1 C2 C5 152.5(2)
C54 C55 C56 C51 0.9(6)
C52 C51 C56 C55 -3.0(6)
S2 C51 C56 C55 178.6(3)
C41 C46 C45 C44 1.4(6)
C33 C32 C31 C36 -0.7(5)
C33 C32 C31 P1 177.5(3)
C35 C36 C31 C32 -0.8(5)
C35 C36 C31 P1 -178.9(3)
C21 P1 C31 C32 -109.5(3)
C1 P1 C31 C32 142.2(3)
Mo1 P1 C31 C32 19.9(3)
C21 P1 C31 C36 68.6(3)
C1 P1 C31 C36 -39.7(3)
Mo1 P1 C31 C36 -162.0(2)
C24 C25 C26 C21 -1.1(6)
C22 C21 C26 C25 0.3(5)
P1 C21 C26 C25 175.7(3)
C46 C41 C42 C43 1.1(6)
S1 C41 C42 C43 174.5(3)
C44 C43 C42 C41 0.4(6)
C56 C55 C54 C53 1.6(6)
C52 C53 C54 C55 -2.0(6)
C3 C2 C4 S2 -83.9(3)
C5 C2 C4 S2 161.2(2)
C1 C2 C4 S2 44.7(4)
C51 S2 C4 C2 -97.9(3)
Mo1 S2 C4 C2 28.2(3)
C46 C45 C44 C43 0.1(7)
C42 C43 C44 C45 -1.0(6)
